data_1517533
loop_
_publ_author_name
'Li, Ruohan'
'Xiao, Shuzhang'
'Li, Yi'
'Lin, Qifei'
'Zhang, Ronghua'
'Zhao, Jun'
'Yang, Changying'
'Zou, Kun'
'Li, Dongsheng'
'Yi, Tao'

_publ_section_title
;
 Polymorphism-dependent and piezochromic luminescence based on molecular
 packing of a conjugated molecule
;
_journal_issue 10
_journal_name_full 'Chemical Science'
_journal_page_first 3922
_journal_paper_doi 10.1039/C4SC01243G
_journal_volume 5
_journal_year 2014
_chemical_formula_sum 'C33 H28 N2 O2'
_chemical_formula_weight 484.57
_chemical_name_systematic
; 
 ? 
;
_space_group_IT_number 61
_symmetry_cell_setting orthorhombic
_symmetry_space_group_name_Hall '-P 2ac 2ab'
_symmetry_space_group_name_H-M 'P b c a'
_atom_sites_solution_hydrogens geom
_atom_sites_solution_primary direct
_atom_sites_solution_secondary difmap
_audit_creation_method SHELXL-97
_cell_angle_alpha 90.00
_cell_angle_beta 90.00
_cell_angle_gamma 90.00
_cell_formula_units_Z 8
_cell_length_a 12.852(5)
_cell_length_b 15.692(5)
_cell_length_c 25.641(8)
_cell_measurement_temperature 293(2)
_cell_volume 5171(3)
_computing_structure_refinement 'SHELXL-97 (Sheldrick, 1997)'
_computing_structure_solution 'SHELXS-97 (Sheldrick, 1990)'
_diffrn_ambient_temperature 293(2)
_diffrn_measured_fraction_theta_full 0.999
_diffrn_measured_fraction_theta_max 0.999
_diffrn_radiation_monochromator graphite
_diffrn_radiation_source 'fine-focus sealed tube'
_diffrn_radiation_type MoK\a
_diffrn_radiation_wavelength 0.71073
_diffrn_reflns_av_R_equivalents 0.1095
_diffrn_reflns_av_sigmaI/netI 0.0452
_diffrn_reflns_limit_h_max 16
_diffrn_reflns_limit_h_min -16
_diffrn_reflns_limit_k_max 20
_diffrn_reflns_limit_k_min -20
_diffrn_reflns_limit_l_max 33
_diffrn_reflns_limit_l_min -33
_diffrn_reflns_number 52261
_diffrn_reflns_theta_full 27.49
_diffrn_reflns_theta_max 27.49
_diffrn_reflns_theta_min 2.20
_exptl_absorpt_coefficient_mu 0.078
_exptl_absorpt_correction_T_max 0.9847
_exptl_absorpt_correction_T_min 0.9847
_exptl_absorpt_correction_type multi-scan
_exptl_crystal_density_diffrn 1.245
_exptl_crystal_density_method 'not measured'
_exptl_crystal_F_000 2048
_exptl_crystal_size_max 0.20
_exptl_crystal_size_mid 0.20
_exptl_crystal_size_min 0.20
_refine_diff_density_max 0.177
_refine_diff_density_min -0.244
_refine_diff_density_rms 0.044
_refine_ls_extinction_method none
_refine_ls_goodness_of_fit_ref 1.130
_refine_ls_hydrogen_treatment mixed
_refine_ls_matrix_type full
_refine_ls_number_parameters 334
_refine_ls_number_reflns 5941
_refine_ls_number_restraints 0
_refine_ls_restrained_S_all 1.130
_refine_ls_R_factor_all 0.1022
_refine_ls_R_factor_gt 0.0763
_refine_ls_shift/su_max 0.000
_refine_ls_shift/su_mean 0.000
_refine_ls_structure_factor_coef Fsqd
_refine_ls_weighting_details 'calc w=1/[\s^2^(Fo^2^)+(0.0681P)^2^+1.6496P] where P=(Fo^2^+2Fc^2^)/3'
_refine_ls_weighting_scheme calc
_refine_ls_wR_factor_gt 0.1726
_refine_ls_wR_factor_ref 0.1886
_reflns_number_gt 4437
_reflns_number_total 5941
_reflns_threshold_expression >2sigma(I)
_cod_duplicate_entry 1516720
_cod_data_source_file c4sc01243g2.cif
_cod_data_source_block sad
_cod_depositor_comments
;
The following automatic conversions were performed:

'_symmetry_cell_setting' value 'Orthorhombic' changed to
'orthorhombic' according to
/usr/data/users/saulius/crontab/automatic-downloads/current/RSC/lib/dictionaries/cif_core.dic
dictionary named 'cif_core.dic' version 2.4.2 from 2011-04-26.

Automatic conversion script
Id: cif_fix_values 2281 2013-09-26 08:29:07Z andrius 
;
_cod_original_sg_symbol_H-M 'P bca'
_cod_database_code 1517533

loop_
_symmetry_equiv_pos_as_xyz
'x, y, z'
'-x+1/2, -y, z+1/2'
'-x, y+1/2, -z+1/2'
'x+1/2, -y+1/2, -z'
'-x, -y, -z'
'x-1/2, y, -z-1/2'
'x, -y-1/2, z-1/2'
'-x-1/2, y-1/2, z'

loop_
_atom_site_label
_atom_site_type_symbol
_atom_site_fract_x
_atom_site_fract_y
_atom_site_fract_z
_atom_site_U_iso_or_equiv
_atom_site_adp_type
_atom_site_occupancy
_atom_site_symmetry_multiplicity
_atom_site_calc_flag
_atom_site_refinement_flags
N1 N 0.13990(14) 0.06931(12) 0.63919(7) 0.0489(4) Uani 1 1 d .
H1B H 0.1949 0.0387 0.6428 0.059 Uiso 1 1 calc R
N2 N 0.03303(14) 0.16628(12) 0.60745(7) 0.0495(4) Uani 1 1 d .
C1 C -0.2494(3) 0.18080(19) 0.73209(13) 0.0798(9) Uani 1 1 d .
H1A H -0.2704 0.1789 0.7668 0.096 Uiso 1 1 calc R
C2 C -0.3167(2) 0.21100(18) 0.69491(15) 0.0818(9) Uani 1 1 d .
H2A H -0.3828 0.2296 0.7044 0.098 Uiso 1 1 calc R
C3 C -0.2863(2) 0.21358(18) 0.64385(13) 0.0752(8) Uani 1 1 d .
H3A H -0.3315 0.2345 0.6186 0.090 Uiso 1 1 calc R
C4 C 0.4400(2) 0.33247(19) 0.60116(12) 0.0778(8) Uani 1 1 d .
H4A H 0.4915 0.3717 0.6098 0.093 Uiso 1 1 calc R
C5 C 0.4379(2) 0.29752(17) 0.55283(11) 0.0675(7) Uani 1 1 d .
H5A H 0.4880 0.3132 0.5285 0.081 Uiso 1 1 calc R
C6 C -0.1496(2) 0.15282(16) 0.71860(10) 0.0642(7) Uani 1 1 d .
H6A H -0.1044 0.1334 0.7443 0.077 Uiso 1 1 calc R
C7 C -0.04943(19) -0.04053(15) 0.72265(9) 0.0544(5) Uani 1 1 d .
H7A H -0.1090 -0.0255 0.7042 0.065 Uiso 1 1 calc R
C8 C -0.18839(19) 0.18504(16) 0.62982(10) 0.0603(6) Uani 1 1 d .
H8A H -0.1690 0.1865 0.5949 0.072 Uiso 1 1 calc R
C9 C 0.1262(2) -0.08788(17) 0.77731(9) 0.0652(7) Uani 1 1 d .
H9A H 0.1857 -0.1041 0.7954 0.078 Uiso 1 1 calc R
C10 C -0.0550(2) -0.10323(16) 0.76093(10) 0.0652(7) Uani 1 1 d .
H10A H -0.1183 -0.1294 0.7681 0.078 Uiso 1 1 calc R
C11 C 0.0326(3) -0.12678(16) 0.78826(10) 0.0695(7) Uani 1 1 d .
H11A H 0.0286 -0.1686 0.8139 0.083 Uiso 1 1 calc R
C12 C 0.14092(19) 0.00864(18) 0.45271(10) 0.0655(7) Uani 1 1 d .
H12A H 0.0941 -0.0345 0.4445 0.079 Uiso 1 1 calc R
C13 C 0.2157(2) 0.03390(18) 0.41560(10) 0.0664(7) Uani 1 1 d .
H13A H 0.2174 0.0078 0.3830 0.080 Uiso 1 1 calc R
C14 C 0.2874(2) 0.25338(16) 0.62640(9) 0.0613(6) Uani 1 1 d .
H14A H 0.2371 0.2405 0.6513 0.074 Uiso 1 1 calc R
C15 C 0.3642(2) 0.30940(18) 0.63842(11) 0.0754(8) Uani 1 1 d .
H15A H 0.3669 0.3329 0.6717 0.090 Uiso 1 1 calc R
C16 C 0.13241(19) -0.02477(15) 0.73955(9) 0.0556(6) Uani 1 1 d .
H16A H 0.1959 0.0013 0.7328 0.067 Uiso 1 1 calc R
C17 C 0.2850(2) 0.09576(17) 0.42713(9) 0.0595(6) Uani 1 1 d .
H17A H 0.3340 0.1117 0.4023 0.071 Uiso 1 1 calc R
C18 C -0.11799(17) 0.15407(13) 0.66666(8) 0.0471(5) Uani 1 1 d .
C19 C 0.13649(17) 0.04651(16) 0.50010(10) 0.0569(6) Uani 1 1 d .
H19A H 0.0863 0.0290 0.5239 0.068 Uiso 1 1 calc R
C20 C 0.12510(16) 0.13006(14) 0.60255(8) 0.0464(5) Uani 1 1 d .
C21 C 0.20651(16) 0.15280(14) 0.56334(8) 0.0463(5) Uani 1 1 d .
C22 C 0.20738(16) 0.11277(14) 0.51428(8) 0.0455(5) Uani 1 1 d .
C23 C 0.05183(16) 0.06464(13) 0.66986(8) 0.0444(5) Uani 1 1 d .
C24 C 0.35794(17) 0.19864(15) 0.48980(9) 0.0526(5) Uani 1 1 d .
H24A H 0.4073 0.2147 0.4651 0.063 Uiso 1 1 calc R
C25 C -0.01380(16) 0.12593(13) 0.64970(8) 0.0442(5) Uani 1 1 d .
C26 C 0.35980(17) 0.23685(14) 0.53865(9) 0.0504(5) Uani 1 1 d .
C27 C 0.28466(16) 0.13724(14) 0.47667(8) 0.0469(5) Uani 1 1 d .
C28 C 0.04429(17) -0.00011(13) 0.71170(8) 0.0454(5) Uani 1 1 d .
C29 C 0.28245(17) 0.21386(14) 0.57636(8) 0.0477(5) Uani 1 1 d .
C30 C 0.4182(2) 0.0108(2) 0.61897(12) 0.0758(8) Uani 1 1 d .
O2 O 0.33845(16) -0.00045(17) 0.64261(9) 0.1004(8) Uani 1 1 d .
O1 O 0.44295(18) -0.03453(18) 0.57734(10) 0.1065(8) Uani 1 1 d .
C31 C 0.4990(3) 0.0739(2) 0.63301(14) 0.0933(10) Uani 1 1 d .
H31A H 0.4775 0.1046 0.6635 0.140 Uiso 1 1 calc R
H31B H 0.5085 0.1130 0.6046 0.140 Uiso 1 1 calc R
H31C H 0.5633 0.0449 0.6400 0.140 Uiso 1 1 calc R
C33 C 0.3780(3) -0.1098(3) 0.50448(16) 0.1118(12) Uani 1 1 d .
H33A H 0.3301 -0.1528 0.4930 0.168 Uiso 1 1 calc R
H33B H 0.4475 -0.1260 0.4951 0.168 Uiso 1 1 calc R
H33C H 0.3609 -0.0565 0.4882 0.168 Uiso 1 1 calc R
C32 C 0.3709(4) -0.1009(3) 0.56031(18) 0.1343(17) Uani 1 1 d .
H32A H 0.3884 -0.1545 0.5770 0.161 Uiso 1 1 calc R
H32B H 0.3004 -0.0858 0.5701 0.161 Uiso 1 1 calc R

loop_
_atom_site_aniso_label
_atom_site_aniso_U_11
_atom_site_aniso_U_22
_atom_site_aniso_U_33
_atom_site_aniso_U_23
_atom_site_aniso_U_13
_atom_site_aniso_U_12
N1 0.0447(10) 0.0552(10) 0.0467(10) 0.0061(8) 0.0036(7) 0.0042(8)
N2 0.0468(10) 0.0528(10) 0.0488(10) 0.0057(8) 0.0063(8) -0.0002(8)
C1 0.087(2) 0.0764(18) 0.0764(19) -0.0209(15) 0.0372(17) -0.0068(17)
C2 0.0620(17) 0.0638(16) 0.120(3) -0.0187(17) 0.0271(18) 0.0021(14)
C3 0.0528(15) 0.0688(16) 0.104(2) 0.0048(15) 0.0068(15) 0.0107(13)
C4 0.0780(19) 0.0698(17) 0.086(2) -0.0081(15) -0.0094(15) -0.0249(15)
C5 0.0591(15) 0.0653(15) 0.0781(18) 0.0056(13) 0.0035(12) -0.0161(12)
C6 0.0748(17) 0.0656(15) 0.0522(14) -0.0073(11) 0.0132(12) 0.0007(13)
C7 0.0593(13) 0.0531(12) 0.0509(13) 0.0021(10) 0.0010(10) -0.0050(11)
C8 0.0542(13) 0.0596(14) 0.0671(15) 0.0107(12) 0.0078(11) 0.0055(11)
C9 0.0793(18) 0.0658(15) 0.0505(13) 0.0063(11) -0.0024(12) 0.0157(14)
C10 0.0802(18) 0.0528(13) 0.0626(16) 0.0045(11) 0.0132(13) -0.0085(13)
C11 0.107(2) 0.0506(13) 0.0507(14) 0.0081(11) 0.0111(14) 0.0104(15)
C12 0.0528(14) 0.0765(17) 0.0670(16) -0.0154(13) -0.0050(11) -0.0048(12)
C13 0.0700(16) 0.0785(17) 0.0505(14) -0.0134(12) -0.0083(12) 0.0069(14)
C14 0.0729(16) 0.0626(14) 0.0483(13) -0.0031(11) 0.0019(11) -0.0047(13)
C15 0.091(2) 0.0697(17) 0.0651(17) -0.0153(13) -0.0047(15) -0.0146(16)
C16 0.0591(14) 0.0589(13) 0.0487(12) 0.0007(10) 0.0008(10) 0.0036(11)
C17 0.0609(14) 0.0739(16) 0.0439(12) 0.0031(11) 0.0047(10) 0.0081(13)
C18 0.0494(12) 0.0403(10) 0.0516(12) -0.0013(9) 0.0072(9) -0.0035(9)
C19 0.0446(12) 0.0641(14) 0.0620(14) -0.0035(11) 0.0022(10) -0.0036(11)
C20 0.0453(11) 0.0514(11) 0.0426(11) 0.0030(9) 0.0025(8) -0.0036(9)
C21 0.0416(11) 0.0537(12) 0.0437(11) 0.0069(9) 0.0019(8) 0.0004(9)
C22 0.0403(10) 0.0526(12) 0.0436(11) 0.0040(9) -0.0014(8) 0.0025(9)
C23 0.0458(11) 0.0482(11) 0.0393(10) -0.0018(9) 0.0031(8) -0.0024(9)
C24 0.0476(12) 0.0609(13) 0.0493(12) 0.0117(10) 0.0076(9) -0.0015(10)
C25 0.0441(11) 0.0471(11) 0.0414(10) 0.0000(9) 0.0042(8) -0.0028(9)
C26 0.0491(12) 0.0502(12) 0.0519(12) 0.0076(10) 0.0011(9) -0.0040(10)
C27 0.0450(11) 0.0549(12) 0.0409(11) 0.0057(9) 0.0004(8) 0.0043(10)
C28 0.0535(12) 0.0441(10) 0.0386(10) -0.0025(8) 0.0030(9) 0.0026(9)
C29 0.0486(12) 0.0485(11) 0.0460(12) 0.0048(9) 0.0004(9) -0.0003(9)
C30 0.0584(16) 0.094(2) 0.0752(19) 0.0252(16) 0.0061(14) 0.0162(15)
O2 0.0572(12) 0.146(2) 0.0985(16) 0.0331(15) 0.0139(11) 0.0240(13)
O1 0.0833(15) 0.125(2) 0.1108(19) -0.0149(16) 0.0358(13) -0.0368(14)
C31 0.091(2) 0.090(2) 0.099(2) 0.0061(19) -0.0042(19) 0.0000(19)
C33 0.091(3) 0.129(3) 0.115(3) 0.004(3) -0.013(2) 0.012(2)
C32 0.125(3) 0.153(4) 0.124(4) -0.013(3) 0.030(3) -0.070(3)

loop_
_atom_type_symbol
_atom_type_description
_atom_type_scat_dispersion_real
_atom_type_scat_dispersion_imag
_atom_type_scat_source
C C 0.0033 0.0016 'International Tables Vol C Tables 4.2.6.8 and 6.1.1.4'
H H 0.0000 0.0000 'International Tables Vol C Tables 4.2.6.8 and 6.1.1.4'
N N 0.0061 0.0033 'International Tables Vol C Tables 4.2.6.8 and 6.1.1.4'
O O 0.0106 0.0060 'International Tables Vol C Tables 4.2.6.8 and 6.1.1.4'

loop_
_geom_angle_atom_site_label_1
_geom_angle_atom_site_label_2
_geom_angle_atom_site_label_3
_geom_angle
C20 N1 C23 108.54(17)
C20 N2 C25 105.44(17)
C2 C1 C6 121.0(3)
C3 C2 C1 119.7(3)
C2 C3 C8 120.0(3)
C5 C4 C15 120.1(3)
C4 C5 C26 121.1(2)
C18 C6 C1 120.0(3)
C28 C7 C10 120.6(2)
C3 C8 C18 121.8(3)
C11 C9 C16 120.6(2)
C11 C10 C7 120.5(2)
C10 C11 C9 119.4(2)
C19 C12 C13 120.7(2)
C17 C13 C12 120.3(2)
C15 C14 C29 121.2(2)
C14 C15 C4 120.9(3)
C9 C16 C28 120.6(2)
C13 C17 C27 121.4(2)
C6 C18 C8 117.6(2)
C6 C18 C25 122.8(2)
C8 C18 C25 119.6(2)
C12 C19 C22 121.4(2)
N2 C20 N1 111.34(18)
N2 C20 C21 126.12(19)
N1 C20 C21 122.52(19)
C22 C21 C29 120.71(19)
C22 C21 C20 120.05(19)
C29 C21 C20 119.24(19)
C21 C22 C19 123.2(2)
C21 C22 C27 119.1(2)
C19 C22 C27 117.7(2)
C25 C23 N1 104.53(17)
C25 C23 C28 135.21(19)
N1 C23 C28 120.19(18)
C27 C24 C26 122.0(2)
C23 C25 N2 110.14(18)
C23 C25 C18 130.77(19)
N2 C25 C18 119.06(18)
C24 C26 C5 121.9(2)
C24 C26 C29 119.2(2)
C5 C26 C29 118.9(2)
C24 C27 C17 122.0(2)
C24 C27 C22 119.4(2)
C17 C27 C22 118.5(2)
C7 C28 C16 118.3(2)
C7 C28 C23 121.07(19)
C16 C28 C23 120.57(19)
C21 C29 C14 122.7(2)
C21 C29 C26 119.5(2)
C14 C29 C26 117.8(2)
O2 C30 O1 122.2(3)
O2 C30 C31 125.0(3)
O1 C30 C31 112.8(3)
C30 O1 C32 118.2(3)
C33 C32 O1 109.0(3)

loop_
_geom_bond_atom_site_label_1
_geom_bond_atom_site_label_2
_geom_bond_distance
N1 C20 1.352(3)
N1 C23 1.380(3)
N2 C20 1.319(3)
N2 C25 1.392(3)
C1 C2 1.372(5)
C1 C6 1.399(4)
C2 C3 1.367(4)
C3 C8 1.384(4)
C4 C5 1.356(4)
C4 C15 1.412(4)
C5 C26 1.430(3)
C6 C18 1.393(3)
C7 C28 1.390(3)
C7 C10 1.392(3)
C8 C18 1.395(3)
C9 C11 1.378(4)
C9 C16 1.387(3)
C10 C11 1.376(4)
C12 C19 1.354(3)
C12 C13 1.410(4)
C13 C17 1.350(4)
C14 C15 1.357(4)
C14 C29 1.427(3)
C16 C28 1.394(3)
C17 C27 1.427(3)
C18 C25 1.475(3)
C19 C22 1.429(3)
C20 C21 1.494(3)
C21 C22 1.406(3)
C21 C29 1.408(3)
C22 C27 1.437(3)
C23 C25 1.380(3)
C23 C28 1.481(3)
C24 C27 1.389(3)
C24 C26 1.389(3)
C26 C29 1.433(3)
C30 O2 1.204(3)
C30 O1 1.321(4)
C30 C31 1.479(5)
O1 C32 1.460(4)
C33 C32 1.441(5)
